data_4025728
loop_
_publ_author_name
'Olivier Songis'
'Ji\<r\'i M\'i\<sek'
'Markus B. Schmid'
'Adrian Koll\'arovi\<c'
'Irena G. Star\'a'
'David \<Saman'
'Ivana C\'isa\<rov\'a'
'Ivo Star\'y'

_publ_section_title
;
 A Versatile Synthesis of Functionalized Pentahelicenes
;
_journal_name_full 'Journal of Organic Chemistry'
_journal_page_first 6889
_journal_page_last 6899
_journal_paper_doi 10.1021/jo1013977
_journal_volume 75
_journal_year 2010
_chemical_compound_source 'synthesized by the authors'
_chemical_formula_moiety 'C34 H22'
_chemical_formula_sum 'C34 H22'
_chemical_formula_weight 430.52
_chemical_name_systematic
; 
 ? 
;
_space_group_IT_number 15
_symmetry_cell_setting monoclinic
_symmetry_space_group_name_Hall '-C 2yc'
_symmetry_space_group_name_H-M 'C 1 2/c 1'
_atom_sites_solution_hydrogens geom
_atom_sites_solution_primary direct
_atom_sites_solution_secondary difmap
_audit_creation_method SHELXL-97
_cell_angle_alpha 90.00
_cell_angle_beta 107.3695(18)
_cell_angle_gamma 90.00
_cell_formula_units_Z 4
_cell_length_a 20.2803(8)
_cell_length_b 9.1154(3)
_cell_length_c 12.4619(5)
_cell_measurement_reflns_used 2601
_cell_measurement_temperature 150(2)
_cell_measurement_theta_max 27.5
_cell_measurement_theta_min 1
_cell_volume 2198.69(14)
_computing_cell_refinement 'COLLECT and DENZO'
_computing_data_collection 'COLLECT (Hooft, 1998) and DENZO (Otwinowski & Minor, 1997)'
_computing_data_reduction 'COLLECT and DENZO'
_computing_structure_refinement 'SHELXL-97 (Sheldrick, 1997)'
_computing_structure_solution 'SIR92 (Altomare et al., 1994)'
_diffrn_ambient_temperature 150(2)
_diffrn_detector_area_resol_mean 9.091
_diffrn_measured_fraction_theta_full 0.998
_diffrn_measured_fraction_theta_max 0.998
_diffrn_measurement_device_type 'Nonius KappaCCD area detector'
_diffrn_measurement_method '\f and \w scans to fill the Ewald sphere'
_diffrn_radiation_monochromator graphite
_diffrn_radiation_source 'fine-focus sealed tube'
_diffrn_radiation_type MoK\a
_diffrn_radiation_wavelength 0.71073
_diffrn_reflns_av_R_equivalents 0.031
_diffrn_reflns_av_sigmaI/netI 0.0272
_diffrn_reflns_limit_h_max 26
_diffrn_reflns_limit_h_min -25
_diffrn_reflns_limit_k_max 11
_diffrn_reflns_limit_k_min -11
_diffrn_reflns_limit_l_max 16
_diffrn_reflns_limit_l_min -16
_diffrn_reflns_number 12781
_diffrn_reflns_theta_full 27.44
_diffrn_reflns_theta_max 27.44
_diffrn_reflns_theta_min 2.10
_diffrn_standards_number 0
_exptl_absorpt_coefficient_mu 0.074
_exptl_absorpt_correction_type none
_exptl_crystal_colour colourless
_exptl_crystal_density_diffrn 1.301
_exptl_crystal_density_method 'not measured'
_exptl_crystal_description prism
_exptl_crystal_F_000 904
_exptl_crystal_size_max 0.4
_exptl_crystal_size_mid 0.3
_exptl_crystal_size_min 0.3
_refine_diff_density_max 0.198
_refine_diff_density_min -0.175
_refine_diff_density_rms 0.040
_refine_ls_extinction_method none
_refine_ls_goodness_of_fit_ref 1.053
_refine_ls_hydrogen_treatment constr
_refine_ls_matrix_type full
_refine_ls_number_parameters 154
_refine_ls_number_reflns 2509
_refine_ls_number_restraints 0
_refine_ls_restrained_S_all 1.053
_refine_ls_R_factor_all 0.0511
_refine_ls_R_factor_gt 0.0397
_refine_ls_shift/su_max 0.000
_refine_ls_shift/su_mean 0.000
_refine_ls_structure_factor_coef Fsqd
_refine_ls_weighting_details 'calc w=1/[\s^2^(Fo^2^)+(0.0652P)^2^+0.5300P] where P=(Fo^2^+2Fc^2^)/3'
_refine_ls_weighting_scheme calc
_refine_ls_wR_factor_gt 0.1050
_refine_ls_wR_factor_ref 0.1121
_reflns_number_gt 2039
_reflns_number_total 2509
_reflns_threshold_expression I>2\s(I)
_cod_data_source_file jo1013977_si_003.cif
_cod_data_source_block 14
_cod_original_sg_symbol_H-M 'C 2/c'
_cod_database_code 4025728

loop_
_symmetry_equiv_pos_as_xyz
'x, y, z'
'-x, y, -z+1/2'
'x+1/2, y+1/2, z'
'-x+1/2, y+1/2, -z+1/2'
'-x, -y, -z'
'x, -y, z-1/2'
'-x+1/2, -y+1/2, -z'
'x+1/2, -y+1/2, z-1/2'

loop_
_atom_site_label
_atom_site_type_symbol
_atom_site_fract_x
_atom_site_fract_y
_atom_site_fract_z
_atom_site_U_iso_or_equiv
_atom_site_adp_type
_atom_site_occupancy
_atom_site_symmetry_multiplicity
_atom_site_calc_flag
_atom_site_refinement_flags
_atom_site_disorder_assembly
_atom_site_disorder_group
C1 C 0.42827(5) -0.05523(11) 0.18165(8) 0.0220(2) Uani 1 1 d . . .
H1 H 0.4423 -0.0607 0.2614 0.026 Uiso 1 1 calc R . .
C2 C 0.39415(5) -0.17206(11) 0.12063(9) 0.0227(2) Uani 1 1 d . . .
H2 H 0.3847 -0.2558 0.1590 0.027 Uiso 1 1 calc R . .
C3 C 0.37263(5) -0.17072(11) 0.00167(9) 0.0226(2) Uani 1 1 d . . .
C4 C 0.38221(5) -0.04216(11) -0.05040(9) 0.0238(2) Uani 1 1 d . . .
H4 H 0.3662 -0.0369 -0.1301 0.029 Uiso 1 1 calc R . .
C5 C 0.41490(5) 0.08148(11) 0.01057(8) 0.0221(2) Uani 1 1 d . . .
C6 C 0.41526(6) 0.21803(12) -0.04563(9) 0.0261(3) Uani 1 1 d . . .
H6 H 0.3991 0.2223 -0.1254 0.031 Uiso 1 1 calc R . .
C7 C 0.43840(6) 0.34103(11) 0.01405(9) 0.0257(3) Uani 1 1 d . . .
H7 H 0.4343 0.4325 -0.0240 0.031 Uiso 1 1 calc R . .
C8 C 0.46893(6) 0.33652(11) 0.13314(9) 0.0234(2) Uani 1 1 d . . .
C9 C 0.48734(6) 0.47039(11) 0.19328(9) 0.0263(3) Uani 1 1 d . . .
H9 H 0.4818 0.5606 0.1534 0.032 Uiso 1 1 calc R . .
C21 C 0.47926(5) 0.20042(11) 0.19130(8) 0.0210(2) Uani 1 1 d . . .
C22 C 0.44338(5) 0.07351(11) 0.12962(9) 0.0211(2) Uani 1 1 d . . .
C23 C 0.33958(5) -0.30004(11) -0.06541(8) 0.0232(2) Uani 1 1 d . . .
C24 C 0.29630(6) -0.39447(12) -0.02904(10) 0.0276(3) Uani 1 1 d . . .
H24 H 0.2877 -0.3763 0.0407 0.033 Uiso 1 1 calc R . .
C25 C 0.26565(6) -0.51443(12) -0.09331(11) 0.0339(3) Uani 1 1 d . . .
H25 H 0.2363 -0.5774 -0.0674 0.041 Uiso 1 1 calc R . .
C26 C 0.27768(6) -0.54281(13) -0.19497(11) 0.0369(3) Uani 1 1 d . . .
H26 H 0.2570 -0.6254 -0.2386 0.044 Uiso 1 1 calc R . .
C27 C 0.32016(6) -0.44980(13) -0.23264(10) 0.0345(3) Uani 1 1 d . . .
H27 H 0.3283 -0.4682 -0.3027 0.041 Uiso 1 1 calc R . .
C28 C 0.35087(6) -0.33008(12) -0.16851(9) 0.0277(3) Uani 1 1 d . . .
H28 H 0.3800 -0.2674 -0.1950 0.033 Uiso 1 1 calc R . .

loop_
_atom_site_aniso_label
_atom_site_aniso_U_11
_atom_site_aniso_U_22
_atom_site_aniso_U_33
_atom_site_aniso_U_23
_atom_site_aniso_U_13
_atom_site_aniso_U_12
C1 0.0227(5) 0.0225(5) 0.0205(5) 0.0004(4) 0.0061(4) 0.0010(4)
C2 0.0236(5) 0.0202(5) 0.0242(5) 0.0020(4) 0.0071(4) 0.0004(4)
C3 0.0204(5) 0.0233(5) 0.0235(5) -0.0018(4) 0.0055(4) 0.0017(4)
C4 0.0249(5) 0.0260(5) 0.0197(5) 0.0003(4) 0.0054(4) 0.0022(4)
C5 0.0223(5) 0.0219(5) 0.0230(5) 0.0014(4) 0.0079(4) 0.0026(4)
C6 0.0310(6) 0.0260(5) 0.0216(5) 0.0044(4) 0.0081(4) 0.0038(4)
C7 0.0301(6) 0.0208(5) 0.0276(5) 0.0066(4) 0.0108(5) 0.0046(4)
C8 0.0239(5) 0.0209(5) 0.0269(5) 0.0019(4) 0.0096(4) 0.0016(4)
C9 0.0291(6) 0.0180(5) 0.0335(6) 0.0034(4) 0.0121(5) 0.0015(4)
C21 0.0222(5) 0.0195(5) 0.0229(5) 0.0005(4) 0.0091(4) 0.0019(4)
C22 0.0215(5) 0.0199(5) 0.0224(5) 0.0002(4) 0.0073(4) 0.0022(4)
C23 0.0205(5) 0.0220(5) 0.0238(5) -0.0010(4) 0.0015(4) 0.0032(4)
C24 0.0248(6) 0.0257(6) 0.0304(6) 0.0010(4) 0.0052(5) 0.0027(4)
C25 0.0259(6) 0.0261(6) 0.0453(7) -0.0004(5) 0.0039(5) -0.0015(5)
C26 0.0299(6) 0.0293(6) 0.0422(7) -0.0106(5) -0.0035(5) 0.0002(5)
C27 0.0328(7) 0.0368(7) 0.0293(6) -0.0096(5) 0.0021(5) 0.0035(5)
C28 0.0251(6) 0.0288(6) 0.0273(6) -0.0025(4) 0.0047(4) 0.0017(4)

loop_
_atom_type_symbol
_atom_type_description
_atom_type_scat_dispersion_real
_atom_type_scat_dispersion_imag
_atom_type_scat_source
C C 0.0033 0.0016 'International Tables Vol C Tables 4.2.6.8 and 6.1.1.4'
H H 0.0000 0.0000 'International Tables Vol C Tables 4.2.6.8 and 6.1.1.4'

loop_
_geom_angle_atom_site_label_1
_geom_angle_atom_site_label_2
_geom_angle_atom_site_label_3
_geom_angle
_geom_angle_site_symmetry_1
_geom_angle_site_symmetry_3
_geom_angle_publ_flag
C2 C1 C22 122.13(9) . . ?
C2 C1 H1 118.9 . . ?
C22 C1 H1 118.9 . . ?
C1 C2 C3 121.44(9) . . ?
C1 C2 H2 119.3 . . ?
C3 C2 H2 119.3 . . ?
C4 C3 C2 117.19(9) . . ?
C4 C3 C23 120.83(9) . . ?
C2 C3 C23 121.97(9) . . ?
C3 C4 C5 122.33(9) . . ?
C3 C4 H4 118.8 . . ?
C5 C4 H4 118.8 . . ?
C4 C5 C22 120.00(9) . . ?
C4 C5 C6 120.18(9) . . ?
C22 C5 C6 119.68(9) . . ?
C7 C6 C5 120.34(9) . . ?
C7 C6 H6 119.8 . . ?
C5 C6 H6 119.8 . . ?
C6 C7 C8 121.35(9) . . ?
C6 C7 H7 119.3 . . ?
C8 C7 H7 119.3 . . ?
C21 C8 C9 120.33(9) . . ?
C21 C8 C7 120.51(9) . . ?
C9 C8 C7 119.15(9) . . ?
C9 C9 C8 120.59(6) 2_655 . ?
C9 C9 H9 119.7 2_655 . ?
C8 C9 H9 119.7 . . ?
C8 C21 C21 117.80(6) . 2_655 ?
C8 C21 C22 116.73(9) . . ?
C21 C21 C22 125.34(6) 2_655 . ?
C1 C22 C5 116.29(9) . . ?
C1 C22 C21 123.90(9) . . ?
C5 C22 C21 119.48(9) . . ?
C28 C23 C24 117.93(10) . . ?
C28 C23 C3 120.20(10) . . ?
C24 C23 C3 121.87(10) . . ?
C25 C24 C23 120.95(11) . . ?
C25 C24 H24 119.5 . . ?
C23 C24 H24 119.5 . . ?
C26 C25 C24 120.30(11) . . ?
C26 C25 H25 119.8 . . ?
C24 C25 H25 119.8 . . ?
C25 C26 C27 119.51(11) . . ?
C25 C26 H26 120.2 . . ?
C27 C26 H26 120.2 . . ?
C28 C27 C26 120.26(11) . . ?
C28 C27 H27 119.9 . . ?
C26 C27 H27 119.9 . . ?
C27 C28 C23 121.04(11) . . ?
C27 C28 H28 119.5 . . ?
C23 C28 H28 119.5 . . ?

loop_
_geom_bond_atom_site_label_1
_geom_bond_atom_site_label_2
_geom_bond_distance
_geom_bond_site_symmetry_2
_geom_bond_publ_flag
C1 C2 1.3700(14) . ?
C1 C22 1.4178(14) . ?
C1 H1 0.9500 . ?
C2 C3 1.4148(14) . ?
C2 H2 0.9500 . ?
C3 C4 1.3811(14) . ?
C3 C23 1.4843(14) . ?
C4 C5 1.4094(14) . ?
C4 H4 0.9500 . ?
C5 C22 1.4242(14) . ?
C5 C6 1.4293(14) . ?
C6 C7 1.3499(15) . ?
C6 H6 0.9500 . ?
C7 C8 1.4279(15) . ?
C7 H7 0.9500 . ?
C8 C21 1.4204(13) . ?
C8 C9 1.4223(14) . ?
C9 C9 1.352(2) 2_655 ?
C9 H9 0.9500 . ?
C21 C21 1.454(2) 2_655 ?
C21 C22 1.4576(14) . ?
C23 C28 1.3978(15) . ?
C23 C24 1.3981(15) . ?
C24 C25 1.3879(16) . ?
C24 H24 0.9500 . ?
C25 C26 1.3841(18) . ?
C25 H25 0.9500 . ?
C26 C27 1.3868(19) . ?
C26 H26 0.9500 . ?
C27 C28 1.3857(15) . ?
C27 H27 0.9500 . ?
C28 H28 0.9500 . ?
